data_4064298
loop_
_publ_author_name
'Cheung, Chi Wai'
'Chan, Kin Shing'

_publ_section_title
;
 Base-Promoted Selective Aryl Carbon&#x2212;Bromine Bond Cleavage by
 Iridium(III) Porphyrin for Iridium(III) Porphyrin Aryl Synthesis: A
 Metalloradical Ipso Addition&#x2212;Elimination Mechanism
;
_journal_issue 7
_journal_name_full Organometallics
_journal_page_first 1768
_journal_paper_doi 10.1021/om200027q
_journal_volume 30
_journal_year 2011
_chemical_formula_sum 'C110 H88 Ir2 N8 O2'
_chemical_formula_weight 1938.28
_chemical_name_systematic
;

 ?

;
_space_group_IT_number 14
_symmetry_cell_setting monoclinic
_symmetry_space_group_name_Hall '-P 2yn'
_symmetry_space_group_name_H-M 'P 1 21/n 1'
_atom_sites_solution_hydrogens geom
_atom_sites_solution_primary direct
_atom_sites_solution_secondary difmap
_audit_creation_method SHELXL-97
_cell_angle_alpha 90.00
_cell_angle_beta 96.782(10)
_cell_angle_gamma 90.00
_cell_formula_units_Z 2
_cell_length_a 15.373(9)
_cell_length_b 19.751(12)
_cell_length_c 17.321(10)
_cell_measurement_reflns_used 948
_cell_measurement_temperature 293(2)
_cell_measurement_theta_max 0.00
_cell_measurement_theta_min 0.00
_cell_volume 5222(5)
_computing_cell_refinement 'Bruker SMART'
_computing_data_collection 'Bruker SMART'
_computing_data_reduction 'Bruker SAINT'
_computing_molecular_graphics 'Bruker SHELXTL'
_computing_publication_material 'Bruker SHELXTL'
_computing_structure_refinement 'SHELXL-97 (Sheldrick, 1997)'
_computing_structure_solution 'SHELXS-97 (Sheldrick, 1990)'
_diffrn_ambient_temperature 293(2)
_diffrn_measured_fraction_theta_full 0.999
_diffrn_measured_fraction_theta_max 0.999
_diffrn_measurement_device_type 'CCD area detector'
_diffrn_measurement_method 'phi and omega scans'
_diffrn_radiation_monochromator graphite
_diffrn_radiation_source 'fine-focus sealed tube'
_diffrn_radiation_type MoK\a
_diffrn_radiation_wavelength 0.71073
_diffrn_reflns_av_R_equivalents 0.0842
_diffrn_reflns_av_sigmaI/netI 0.1063
_diffrn_reflns_limit_h_max 17
_diffrn_reflns_limit_h_min -18
_diffrn_reflns_limit_k_max 22
_diffrn_reflns_limit_k_min -23
_diffrn_reflns_limit_l_max 16
_diffrn_reflns_limit_l_min -20
_diffrn_reflns_number 27438
_diffrn_reflns_theta_full 25.00
_diffrn_reflns_theta_max 25.00
_diffrn_reflns_theta_min 1.57
_exptl_absorpt_coefficient_mu 2.594
_exptl_absorpt_correction_T_max 1.0000
_exptl_absorpt_correction_T_min 0.322802
_exptl_absorpt_correction_type SADABS
_exptl_crystal_colour red
_exptl_crystal_density_diffrn 1.233
_exptl_crystal_density_meas 0
_exptl_crystal_density_method 'not measured'
_exptl_crystal_description block
_exptl_crystal_F_000 1948
_exptl_crystal_size_max 0.40
_exptl_crystal_size_mid 0.30
_exptl_crystal_size_min 0.20
_platon_squeeze_details
;

;
_refine_diff_density_max 2.033
_refine_diff_density_min -1.739
_refine_diff_density_rms 0.135
_refine_ls_extinction_method none
_refine_ls_goodness_of_fit_ref 0.902
_refine_ls_hydrogen_treatment riding
_refine_ls_matrix_type full
_refine_ls_number_parameters 550
_refine_ls_number_reflns 9192
_refine_ls_number_restraints 0
_refine_ls_restrained_S_all 0.902
_refine_ls_R_factor_all 0.1000
_refine_ls_R_factor_gt 0.0585
_refine_ls_shift/su_max 0.005
_refine_ls_shift/su_mean 0.000
_refine_ls_structure_factor_coef Fsqd
_refine_ls_weighting_details 'calc w=1/[\s^2^(Fo^2^)+(0.0827P)^2^+0.0000P] where P=(Fo^2^+2Fc^2^)/3'
_refine_ls_weighting_scheme calc
_refine_ls_wR_factor_gt 0.1372
_refine_ls_wR_factor_ref 0.1500
_reflns_number_gt 5340
_reflns_number_total 9192
_reflns_threshold_expression >2sigma(I)
_cod_data_source_file om200027q_si_002.cif
_cod_data_source_block cwc1305
_cod_depositor_comments
;
The following automatic conversions were performed:

'_symmetry_cell_setting' value 'Monoclinic' changed to 'monoclinic'
according to /home/saulius/struct/CIF-dictionaries/cif_core.dic
dictionary named 'cif_core.dic' version 2.4.1 from 2010-06-29.

Automatic conversion script
Id: cif_fix_values 1715 2011-07-08 13:25:40Z adriana 
;
_cod_original_sg_symbol_H-M P2(1)/n
_cod_database_code 4064298

loop_
_symmetry_equiv_pos_as_xyz
'x, y, z'
'-x+1/2, y+1/2, -z+1/2'
'-x, -y, -z'
'x-1/2, -y-1/2, z-1/2'

loop_
_atom_site_label
_atom_site_type_symbol
_atom_site_fract_x
_atom_site_fract_y
_atom_site_fract_z
_atom_site_U_iso_or_equiv
_atom_site_adp_type
_atom_site_occupancy
_atom_site_symmetry_multiplicity
_atom_site_calc_flag
_atom_site_refinement_flags
Ir1 Ir 0.79342(2) 0.722449(17) 0.383521(19) 0.04484(14) Uani 1 1 d .
O1 O 0.7124(4) 0.8141(3) 0.3352(4) 0.0716(19) Uani 1 1 d .
H1 H 0.6601 0.8064 0.3357 0.107 Uiso 1 1 calc R
N1 N 0.8489(4) 0.7797(3) 0.4751(4) 0.0491(17) Uani 1 1 d .
N2 N 0.8883(5) 0.7544(4) 0.3188(4) 0.0478(17) Uani 1 1 d .
N3 N 0.7351(5) 0.6680(4) 0.2903(4) 0.0524(18) Uani 1 1 d .
N4 N 0.6939(4) 0.6974(3) 0.4445(4) 0.0464(17) Uani 1 1 d .
C1 C 0.8189(6) 0.7865(4) 0.5474(5) 0.050(2) Uani 1 1 d .
C2 C 0.8806(6) 0.8258(5) 0.5961(5) 0.065(3) Uani 1 1 d .
H2A H 0.8768 0.8366 0.6479 0.079 Uiso 1 1 calc R
C3 C 0.9454(7) 0.8450(5) 0.5546(6) 0.074(3) Uani 1 1 d .
H3A H 0.9939 0.8713 0.5721 0.089 Uiso 1 1 calc R
C4 C 0.9247(6) 0.8166(4) 0.4771(5) 0.056(2) Uani 1 1 d .
C5 C 0.9740(6) 0.8268(4) 0.4153(5) 0.058(2) Uani 1 1 d .
C6 C 0.9560(6) 0.7977(4) 0.3406(5) 0.053(2) Uani 1 1 d .
C7 C 1.0061(6) 0.8086(5) 0.2784(6) 0.064(3) Uani 1 1 d .
H7A H 1.0545 0.8369 0.2786 0.077 Uiso 1 1 calc R
C8 C 0.9707(6) 0.7709(5) 0.2196(6) 0.069(3) Uani 1 1 d .
H8A H 0.9914 0.7669 0.1715 0.083 Uiso 1 1 calc R
C9 C 0.8946(6) 0.7371(5) 0.2427(5) 0.054(2) Uani 1 1 d .
C10 C 0.8397(6) 0.6932(5) 0.1960(5) 0.054(2) Uani 1 1 d .
C11 C 0.7673(6) 0.6604(4) 0.2183(5) 0.051(2) Uani 1 1 d .
C12 C 0.7066(6) 0.6172(5) 0.1709(5) 0.066(3) Uani 1 1 d .
H12A H 0.7105 0.6042 0.1198 0.079 Uiso 1 1 calc R
C13 C 0.6441(6) 0.5993(5) 0.2141(5) 0.058(2) Uani 1 1 d .
H13A H 0.5976 0.5705 0.1980 0.069 Uiso 1 1 calc R
C14 C 0.6592(6) 0.6312(4) 0.2891(5) 0.051(2) Uani 1 1 d .
C15 C 0.6061(5) 0.6244(4) 0.3481(5) 0.051(2) Uani 1 1 d .
C16 C 0.6234(6) 0.6550(4) 0.4213(5) 0.051(2) Uani 1 1 d .
C17 C 0.5686(6) 0.6488(5) 0.4821(5) 0.059(2) Uani 1 1 d .
H17A H 0.5173 0.6237 0.4808 0.071 Uiso 1 1 calc R
C18 C 0.6063(6) 0.6868(5) 0.5418(6) 0.065(3) Uani 1 1 d .
H18A H 0.5846 0.6923 0.5893 0.078 Uiso 1 1 calc R
C19 C 0.6842(5) 0.7169(4) 0.5208(5) 0.051(2) Uani 1 1 d .
C20 C 0.7416(6) 0.7578(4) 0.5673(5) 0.053(2) Uani 1 1 d .
C21 C 1.0508(6) 0.8746(5) 0.4260(6) 0.063(3) Uani 1 1 d .
C22 C 1.1319(7) 0.8564(6) 0.4496(6) 0.087(4) Uani 1 1 d .
H22A H 1.1429 0.8118 0.4651 0.105 Uiso 1 1 calc R
C23 C 1.2017(8) 0.9014(7) 0.4521(7) 0.092(4) Uani 1 1 d .
H23A H 1.2579 0.8852 0.4673 0.111 Uiso 1 1 calc R
C24 C 1.1918(8) 0.9656(7) 0.4341(8) 0.092(4) Uani 1 1 d .
C25 C 1.1083(10) 0.9855(7) 0.4092(16) 0.239(14) Uani 1 1 d .
H25A H 1.0976 1.0298 0.3926 0.287 Uiso 1 1 calc R
C26 C 1.0389(10) 0.9404(7) 0.4084(15) 0.221(12) Uani 1 1 d .
H26A H 0.9822 0.9563 0.3952 0.265 Uiso 1 1 calc R
C27 C 1.2693(9) 1.0143(7) 0.4363(10) 0.148(6) Uani 1 1 d .
H27A H 1.3220 0.9914 0.4570 0.222 Uiso 1 1 calc R
H27B H 1.2596 1.0524 0.4687 0.222 Uiso 1 1 calc R
H27C H 1.2750 1.0298 0.3846 0.222 Uiso 1 1 calc R
C31 C 0.8656(7) 0.6800(6) 0.1175(5) 0.068(3) Uani 1 1 d .
C32 C 0.8540(8) 0.7289(7) 0.0595(6) 0.089(4) Uani 1 1 d .
H32A H 0.8231 0.7682 0.0678 0.106 Uiso 1 1 calc R
C33 C 0.8883(10) 0.7197(9) -0.0118(7) 0.115(5) Uani 1 1 d .
H33A H 0.8788 0.7522 -0.0507 0.138 Uiso 1 1 calc R
C34 C 0.9359(11) 0.6622(13) -0.0235(10) 0.143(8) Uani 1 1 d .
C35 C 0.9451(8) 0.6151(9) 0.0321(9) 0.115(5) Uani 1 1 d .
H35A H 0.9760 0.5759 0.0231 0.138 Uiso 1 1 calc R
C36 C 0.9110(7) 0.6211(7) 0.1027(7) 0.090(4) Uani 1 1 d .
H36A H 0.9184 0.5866 0.1394 0.108 Uiso 1 1 calc R
C37 C 0.9771(12) 0.6617(14) -0.1007(9) 0.268(14) Uani 1 1 d .
H37A H 0.9592 0.7015 -0.1302 0.403 Uiso 1 1 calc R
H37B H 0.9579 0.6222 -0.1302 0.403 Uiso 1 1 calc R
H37C H 1.0398 0.6611 -0.0898 0.403 Uiso 1 1 calc R
C41 C 0.5265(6) 0.5819(5) 0.3332(5) 0.058(2) Uani 1 1 d .
C42 C 0.4463(7) 0.6095(5) 0.3103(6) 0.078(3) Uani 1 1 d .
H42A H 0.4425 0.6558 0.3005 0.094 Uiso 1 1 calc R
C43 C 0.3698(7) 0.5710(7) 0.3009(8) 0.103(4) Uani 1 1 d .
H43A H 0.3159 0.5920 0.2879 0.124 Uiso 1 1 calc R
C44 C 0.3742(9) 0.5033(7) 0.3107(7) 0.089(4) Uani 1 1 d .
C45 C 0.4532(10) 0.4740(6) 0.3311(8) 0.113(5) Uani 1 1 d .
H45A H 0.4566 0.4273 0.3373 0.135 Uiso 1 1 calc R
C46 C 0.5293(8) 0.5124(6) 0.3430(8) 0.104(4) Uani 1 1 d .
H46A H 0.5827 0.4912 0.3578 0.125 Uiso 1 1 calc R
C47 C 0.2874(9) 0.4607(7) 0.2995(9) 0.153(7) Uani 1 1 d .
H47A H 0.2385 0.4903 0.2857 0.229 Uiso 1 1 calc R
H47B H 0.2800 0.4376 0.3471 0.229 Uiso 1 1 calc R
H47C H 0.2907 0.4281 0.2588 0.229 Uiso 1 1 calc R
C51 C 0.7192(6) 0.7750(5) 0.6476(6) 0.060(2) Uani 1 1 d .
C52 C 0.7561(8) 0.7417(5) 0.7130(6) 0.076(3) Uani 1 1 d .
H52A H 0.7956 0.7068 0.7078 0.091 Uiso 1 1 calc R
C53 C 0.7362(8) 0.7583(7) 0.7861(7) 0.087(4) Uani 1 1 d .
H53A H 0.7621 0.7346 0.8292 0.105 Uiso 1 1 calc R
C54 C 0.6793(8) 0.8089(7) 0.7955(6) 0.080(3) Uani 1 1 d .
C55 C 0.6398(7) 0.8431(6) 0.7322(7) 0.085(3) Uani 1 1 d .
H55A H 0.5998 0.8774 0.7387 0.103 Uiso 1 1 calc R
C56 C 0.6594(6) 0.8265(5) 0.6578(6) 0.071(3) Uani 1 1 d .
H56A H 0.6324 0.8498 0.6149 0.085 Uiso 1 1 calc R
C57 C 0.6553(10) 0.8304(7) 0.8766(7) 0.125(5) Uani 1 1 d .
H57A H 0.6153 0.8678 0.8708 0.188 Uiso 1 1 calc R
H57B H 0.7075 0.8436 0.9091 0.188 Uiso 1 1 calc R
H57C H 0.6284 0.7930 0.9001 0.188 Uiso 1 1 calc R
C61 C 0.8655(5) 0.6412(4) 0.4242(5) 0.043(2) Uani 1 1 d .
C62 C 0.9129(7) 0.6029(5) 0.3792(6) 0.085(4) Uani 1 1 d .
H62A H 0.9105 0.6135 0.3266 0.102 Uiso 1 1 calc R
C63 C 0.9656(8) 0.5480(5) 0.4078(6) 0.089(4) Uani 1 1 d .
H63A H 0.9973 0.5243 0.3741 0.107 Uiso 1 1 calc R
C64 C 0.9712(5) 0.5287(4) 0.4841(5) 0.050(2) Uani 1 1 d .
C65 C 0.9237(8) 0.5651(5) 0.5295(6) 0.091(4) Uani 1 1 d .
H65A H 0.9260 0.5536 0.5818 0.109 Uiso 1 1 calc R
C66 C 0.8696(7) 0.6209(5) 0.5010(6) 0.087(4) Uani 1 1 d .
H66A H 0.8369 0.6438 0.5345 0.105 Uiso 1 1 calc R
C71 C 0.7299(14) 0.8932(11) 0.3458(12) 0.258(12) Uani 1 1 d .
H71A H 0.6820 0.9179 0.3185 0.388 Uiso 1 1 calc R
H71B H 0.7832 0.9049 0.3252 0.388 Uiso 1 1 calc R
H71C H 0.7349 0.9045 0.4000 0.388 Uiso 1 1 calc R

loop_
_atom_site_aniso_label
_atom_site_aniso_U_11
_atom_site_aniso_U_22
_atom_site_aniso_U_33
_atom_site_aniso_U_23
_atom_site_aniso_U_13
_atom_site_aniso_U_12
Ir1 0.0428(2) 0.0443(2) 0.0467(2) 0.00799(17) 0.00261(13) 0.00406(18)
O1 0.066(4) 0.062(4) 0.084(5) 0.013(4) -0.001(4) 0.017(4)
N1 0.046(4) 0.049(4) 0.053(4) 0.012(4) 0.008(3) -0.014(4)
N2 0.047(4) 0.053(4) 0.041(4) 0.006(3) -0.003(3) 0.001(3)
N3 0.057(5) 0.053(4) 0.045(4) 0.007(3) -0.006(4) -0.005(4)
N4 0.034(4) 0.046(4) 0.058(5) 0.002(3) -0.001(3) 0.005(3)
C1 0.055(6) 0.045(5) 0.051(5) 0.005(4) 0.010(4) 0.003(4)
C2 0.070(7) 0.080(7) 0.046(5) -0.015(5) 0.007(5) -0.019(6)
C3 0.079(7) 0.069(7) 0.073(7) -0.010(5) 0.005(6) -0.027(6)
C4 0.062(6) 0.053(6) 0.052(6) 0.001(4) 0.005(5) -0.001(5)
C5 0.064(6) 0.050(6) 0.061(6) 0.012(5) 0.008(5) 0.010(5)
C6 0.050(6) 0.058(6) 0.049(5) 0.008(4) -0.003(4) -0.004(4)
C7 0.057(6) 0.075(7) 0.060(6) 0.010(5) 0.008(5) -0.002(5)
C8 0.057(6) 0.087(8) 0.067(7) 0.016(6) 0.022(5) -0.011(6)
C9 0.049(6) 0.068(7) 0.044(5) 0.019(4) 0.006(4) 0.005(5)
C10 0.056(6) 0.066(6) 0.044(5) 0.010(4) 0.013(5) 0.004(5)
C11 0.059(6) 0.056(5) 0.037(5) 0.003(4) 0.004(4) 0.006(5)
C12 0.065(7) 0.082(7) 0.049(6) -0.017(5) -0.002(5) 0.003(6)
C13 0.054(6) 0.063(6) 0.054(6) -0.002(5) -0.003(5) -0.013(5)
C14 0.048(5) 0.053(5) 0.050(5) 0.007(4) -0.008(4) -0.001(4)
C15 0.042(5) 0.053(5) 0.058(6) 0.002(4) 0.008(4) 0.001(4)
C16 0.054(6) 0.047(5) 0.054(6) 0.017(4) 0.014(5) 0.004(4)
C17 0.049(6) 0.065(6) 0.066(6) 0.003(5) 0.011(5) -0.003(5)
C18 0.066(7) 0.063(6) 0.068(7) -0.004(5) 0.017(5) 0.000(5)
C19 0.038(5) 0.055(5) 0.061(6) 0.010(5) 0.012(4) 0.002(4)
C20 0.051(6) 0.051(5) 0.057(6) 0.002(4) 0.011(5) 0.002(4)
C21 0.054(6) 0.059(6) 0.078(7) -0.009(5) 0.012(5) -0.004(5)
C22 0.070(8) 0.073(7) 0.107(9) 0.027(6) -0.036(7) -0.025(6)
C23 0.067(8) 0.109(10) 0.097(9) 0.037(8) -0.003(6) -0.012(7)
C24 0.078(9) 0.086(9) 0.111(10) -0.008(7) 0.010(7) -0.024(7)
C25 0.081(11) 0.050(9) 0.58(4) 0.018(16) 0.027(18) 0.004(8)
C26 0.070(10) 0.057(9) 0.53(4) 0.040(15) 0.005(15) -0.018(8)
C27 0.091(10) 0.124(12) 0.230(19) -0.013(12) 0.025(11) -0.053(9)
C31 0.068(7) 0.092(8) 0.044(6) -0.002(5) 0.010(5) -0.002(6)
C32 0.095(9) 0.122(10) 0.048(6) 0.005(7) 0.005(6) -0.025(8)
C33 0.105(11) 0.193(17) 0.050(7) 0.015(9) 0.015(7) -0.046(11)
C34 0.089(12) 0.26(3) 0.086(12) -0.064(14) 0.034(10) -0.063(14)
C35 0.070(9) 0.187(17) 0.091(11) -0.039(11) 0.020(8) 0.016(10)
C36 0.055(7) 0.128(11) 0.087(9) -0.022(8) 0.007(6) 0.012(7)
C37 0.174(18) 0.57(5) 0.078(11) -0.028(19) 0.086(12) -0.03(2)
C41 0.058(6) 0.061(6) 0.053(6) 0.004(5) 0.001(5) -0.010(5)
C42 0.074(8) 0.064(7) 0.092(8) 0.020(6) -0.015(6) -0.002(6)
C43 0.048(7) 0.121(11) 0.133(11) -0.002(9) -0.018(7) -0.003(7)
C44 0.078(9) 0.095(10) 0.094(9) 0.010(7) 0.008(7) -0.038(8)
C45 0.111(12) 0.072(8) 0.147(13) 0.021(8) -0.017(10) -0.030(8)
C46 0.077(9) 0.079(9) 0.152(12) 0.011(8) -0.012(8) -0.009(7)
C47 0.122(12) 0.152(14) 0.178(15) 0.013(11) -0.007(11) -0.093(11)
C51 0.055(6) 0.070(6) 0.056(5) -0.002(5) 0.011(5) -0.004(5)
C52 0.096(9) 0.074(7) 0.055(7) 0.006(5) 0.002(6) -0.009(6)
C53 0.093(9) 0.103(9) 0.069(8) 0.012(7) 0.026(7) 0.010(7)
C54 0.084(8) 0.100(9) 0.057(7) -0.008(6) 0.010(6) -0.024(7)
C55 0.076(8) 0.093(9) 0.094(9) -0.024(7) 0.035(7) -0.001(7)
C56 0.066(7) 0.076(7) 0.072(7) -0.008(6) 0.011(6) -0.004(6)
C57 0.182(15) 0.110(10) 0.089(9) -0.041(8) 0.042(9) -0.029(11)
C61 0.036(5) 0.046(5) 0.047(5) 0.013(4) 0.006(4) 0.005(4)
C62 0.110(9) 0.091(8) 0.061(7) 0.044(6) 0.037(6) 0.049(7)
C63 0.110(9) 0.096(8) 0.067(7) 0.025(6) 0.036(7) 0.061(7)
C64 0.051(6) 0.052(5) 0.045(5) 0.006(4) 0.001(4) 0.014(4)
C65 0.133(11) 0.080(8) 0.058(7) 0.006(6) 0.006(7) 0.044(7)
C66 0.109(9) 0.085(8) 0.069(7) 0.017(6) 0.018(6) 0.066(7)
C71 0.27(3) 0.22(3) 0.24(2) -0.02(2) -0.14(2) -0.01(2)

loop_
_atom_type_symbol
_atom_type_description
_atom_type_scat_dispersion_real
_atom_type_scat_dispersion_imag
_atom_type_scat_source
C C 0.0033 0.0016 'International Tables Vol C Tables 4.2.6.8 and 6.1.1.4'
H H 0.0000 0.0000 'International Tables Vol C Tables 4.2.6.8 and 6.1.1.4'
N N 0.0061 0.0033 'International Tables Vol C Tables 4.2.6.8 and 6.1.1.4'
Ir Ir -1.4442 7.9887 'International Tables Vol C Tables 4.2.6.8 and 6.1.1.4'
O O 0.0106 0.0060 'International Tables Vol C Tables 4.2.6.8 and 6.1.1.4'

loop_
_geom_angle_atom_site_label_1
_geom_angle_atom_site_label_2
_geom_angle_atom_site_label_3
_geom_angle
_geom_angle_site_symmetry_3
N4 Ir1 C61 92.4(3) .
N4 Ir1 N2 175.4(3) .
C61 Ir1 N2 92.2(3) .
N4 Ir1 N1 90.1(3) .
C61 Ir1 N1 90.4(3) .
N2 Ir1 N1 89.8(3) .
N4 Ir1 N3 89.8(3) .
C61 Ir1 N3 91.7(3) .
N2 Ir1 N3 90.2(3) .
N1 Ir1 N3 177.9(3) .
C4 N1 C1 107.2(7) .
C4 N1 Ir1 126.0(6) .
C1 N1 Ir1 126.8(5) .
C6 N2 C9 106.4(7) .
C6 N2 Ir1 127.8(6) .
C9 N2 Ir1 125.8(6) .
C14 N3 C11 108.6(7) .
C14 N3 Ir1 125.4(6) .
C11 N3 Ir1 126.0(6) .
C16 N4 C19 105.8(7) .
C16 N4 Ir1 127.4(6) .
C19 N4 Ir1 126.7(6) .
N1 C1 C20 124.4(8) .
N1 C1 C2 108.6(7) .
C20 C1 C2 127.0(8) .
C3 C2 C1 108.5(8) .
C2 C3 C4 106.8(9) .
N1 C4 C5 126.3(8) .
N1 C4 C3 108.8(8) .
C5 C4 C3 124.9(9) .
C4 C5 C6 125.3(9) .
C4 C5 C21 119.0(8) .
C6 C5 C21 115.7(8) .
N2 C6 C5 124.7(8) .
N2 C6 C7 110.5(8) .
C5 C6 C7 124.8(9) .
C8 C7 C6 106.8(9) .
C7 C8 C9 108.7(9) .
N2 C9 C10 127.0(8) .
N2 C9 C8 107.5(8) .
C10 C9 C8 125.5(9) .
C11 C10 C9 125.4(8) .
C11 C10 C31 119.1(9) .
C9 C10 C31 115.5(8) .
C10 C11 N3 125.4(8) .
C10 C11 C12 127.2(8) .
N3 C11 C12 107.2(8) .
C13 C12 C11 107.3(8) .
C12 C13 C14 109.9(8) .
N3 C14 C15 127.8(8) .
N3 C14 C13 106.9(7) .
C15 C14 C13 125.2(8) .
C14 C15 C16 124.0(8) .
C14 C15 C41 118.2(8) .
C16 C15 C41 117.8(8) .
N4 C16 C15 125.5(7) .
N4 C16 C17 110.1(8) .
C15 C16 C17 124.3(8) .
C18 C17 C16 106.3(8) .
C17 C18 C19 109.5(9) .
C20 C19 N4 125.3(8) .
C20 C19 C18 126.5(9) .
N4 C19 C18 108.2(8) .
C19 C20 C1 126.7(8) .
C19 C20 C51 117.9(8) .
C1 C20 C51 115.4(8) .
C22 C21 C26 115.7(11) .
C22 C21 C5 124.6(9) .
C26 C21 C5 119.6(10) .
C21 C22 C23 122.3(11) .
C24 C23 C22 123.0(12) .
C23 C24 C25 115.6(12) .
C23 C24 C27 122.4(13) .
C25 C24 C27 122.0(13) .
C24 C25 C26 120.8(14) .
C21 C26 C25 122.3(14) .
C32 C31 C36 118.1(10) .
C32 C31 C10 121.0(10) .
C36 C31 C10 120.5(10) .
C31 C32 C33 120.9(13) .
C34 C33 C32 119.7(15) .
C35 C34 C33 118.7(15) .
C35 C34 C37 127(2) .
C33 C34 C37 114(2) .
C34 C35 C36 123.8(16) .
C35 C36 C31 118.7(13) .
C42 C41 C46 116.6(10) .
C42 C41 C15 121.6(9) .
C46 C41 C15 121.9(9) .
C41 C42 C43 122.5(10) .
C44 C43 C42 119.8(11) .
C43 C44 C45 119.2(11) .
C43 C44 C47 119.2(13) .
C45 C44 C47 121.7(13) .
C44 C45 C46 121.2(12) .
C41 C46 C45 120.7(12) .
C52 C51 C56 117.2(9) .
C52 C51 C20 122.3(9) .
C56 C51 C20 120.4(9) .
C51 C52 C53 122.0(11) .
C54 C53 C52 120.3(11) .
C53 C54 C55 120.1(11) .
C53 C54 C57 122.5(12) .
C55 C54 C57 117.4(12) .
C54 C55 C56 120.0(11) .
C55 C56 C51 120.3(10) .
C62 C61 C66 115.0(8) .
C62 C61 Ir1 123.3(6) .
C66 C61 Ir1 121.7(6) .
C61 C62 C63 123.5(9) .
C64 C63 C62 121.5(9) .
C65 C64 C63 116.1(8) .
C65 C64 C64 121.8(10) 3_766
C63 C64 C64 122.1(10) 3_766
C64 C65 C66 122.9(9) .
C61 C66 C65 120.9(9) .

loop_
_geom_bond_atom_site_label_1
_geom_bond_atom_site_label_2
_geom_bond_distance
_geom_bond_site_symmetry_2
Ir1 N4 2.021(7) .
Ir1 C61 2.027(8) .
Ir1 N2 2.042(7) .
Ir1 N1 2.050(7) .
Ir1 N3 2.056(7) .
O1 C71 1.59(2) .
N1 C4 1.373(11) .
N1 C1 1.390(10) .
N2 C6 1.366(11) .
N2 C9 1.377(11) .
N3 C14 1.373(10) .
N3 C11 1.403(10) .
N4 C16 1.391(10) .
N4 C19 1.401(11) .
C1 C20 1.396(12) .
C1 C2 1.424(12) .
C2 C3 1.351(12) .
C3 C4 1.453(12) .
C4 C5 1.398(12) .
C5 C6 1.413(12) .
C5 C21 1.505(13) .
C6 C7 1.414(12) .
C7 C8 1.325(13) .
C8 C9 1.443(12) .
C9 C10 1.399(13) .
C10 C11 1.382(11) .
C10 C31 1.484(12) .
C11 C12 1.446(12) .
C12 C13 1.333(12) .
C13 C14 1.438(11) .
C14 C15 1.387(11) .
C15 C16 1.401(12) .
C15 C41 1.481(12) .
C16 C17 1.431(11) .
C17 C18 1.352(12) .
C18 C19 1.422(12) .
C19 C20 1.383(12) .
C20 C51 1.511(13) .
C21 C22 1.315(13) .
C21 C26 1.343(16) .
C22 C23 1.391(14) .
C23 C24 1.311(15) .
C24 C25 1.363(18) .
C24 C27 1.528(15) .
C25 C26 1.388(18) .
C31 C32 1.390(14) .
C31 C36 1.396(14) .
C32 C33 1.410(16) .
C33 C34 1.38(2) .
C34 C35 1.34(2) .
C34 C37 1.546(18) .
C35 C36 1.392(15) .
C41 C42 1.364(13) .
C41 C46 1.382(14) .
C42 C43 1.393(14) .
C43 C44 1.348(16) .
C44 C45 1.355(16) .
C44 C47 1.571(15) .
C45 C46 1.389(15) .
C51 C52 1.374(14) .
C51 C56 1.397(13) .
C52 C53 1.377(14) .
C53 C54 1.351(16) .
C54 C55 1.366(15) .
C54 C57 1.553(14) .
C55 C56 1.396(13) .
C61 C62 1.360(11) .
C61 C66 1.384(12) .
C62 C63 1.408(12) .
C63 C64 1.367(12) .
C64 C65 1.344(12) .
C64 C64 1.503(15) 3_766
C65 C66 1.433(13) .

loop_
_platon_squeeze_void_nr
_platon_squeeze_void_average_x
_platon_squeeze_void_average_y
_platon_squeeze_void_average_z
_platon_squeeze_void_volume
_platon_squeeze_void_count_electrons
1 -0.145 0.400 0.360 281.0 28.4
2 0.145 0.600 0.640 279.4 30.2
3 0.355 0.100 -0.140 281.0 30.1
4 0.090 0.535 0.929 9.9 -0.7
5 0.645 0.900 0.140 279.5 29.9
6 0.410 0.035 0.571 8.5 -0.3
7 0.590 0.965 0.429 9.7 -0.3
8 0.910 0.465 0.071 8.4 -0.1
